data_2237895
loop_
_publ_author_name
'Li, Yu-Long'
'Xie, Bin'
'Zou, Li-Ke'

_publ_section_title
;
 Tetraphenylphosphonium
 [\m~3~-(4-methylphenyl)tellurolato]tris[tetracarbonyliron(0)]
;
_journal_coeditor_code IM2431
_journal_issue 6
_journal_name_full 'Acta Crystallographica Section E'
_journal_page_first m328
_journal_paper_doi 10.1107/S1600536813013056
_journal_volume 69
_journal_year 2013
_chemical_formula_iupac '(C24 H20 P) [Fe3 (C7 H7 Te) (C O)12]'
_chemical_formula_moiety 'C24 H20 P +, C19 H7 Fe3 O12 Te -'
_chemical_formula_sum 'C43 H27 Fe3 O12 P Te'
_chemical_formula_weight 1061.77
_chemical_name_systematic
;
Tetraphenylphosphonium
[\m~3~-(4-methylphenyl)tellurolato]tris[tetracarbonyliron(0)]
;
_space_group_IT_number 2
_symmetry_cell_setting triclinic
_symmetry_space_group_name_Hall '-P 1'
_symmetry_space_group_name_H-M 'P -1'
_atom_sites_solution_hydrogens geom
_atom_sites_solution_primary direct
_atom_sites_solution_secondary difmap
_audit_creation_method SHELXL-97
_cell_angle_alpha 89.802(17)
_cell_angle_beta 87.964(13)
_cell_angle_gamma 86.312(18)
_cell_formula_units_Z 2
_cell_length_a 12.367(7)
_cell_length_b 12.558(6)
_cell_length_c 13.626(7)
_cell_measurement_reflns_used 7686
_cell_measurement_temperature 113(2)
_cell_measurement_theta_max 28.0
_cell_measurement_theta_min 1.5
_cell_volume 2110.5(19)
_computing_cell_refinement 'CrystalClear (Rigaku/MSC, 2005)'
_computing_data_collection 'CrystalClear (Rigaku/MSC, 2005)'
_computing_data_reduction 'CrystalClear (Rigaku/MSC, 2005)'
_computing_molecular_graphics 'SHELXTL/PC (Sheldrick, 2008)'
_computing_publication_material 'CrystalStructure (Rigaku/MSC, 2005)'
_computing_structure_refinement 'SHELXL97 (Sheldrick, 2008)'
_computing_structure_solution 'SHELXS97 (Sheldrick, 2008)'
_diffrn_ambient_temperature 113(2)
_diffrn_detector_area_resol_mean 14.22
_diffrn_measured_fraction_theta_full 0.983
_diffrn_measured_fraction_theta_max 0.983
_diffrn_measurement_device_type 'Rigaku Saturn724 CCD'
_diffrn_measurement_method '\w and \f scans'
_diffrn_radiation_monochromator multilayer
_diffrn_radiation_source 'rotating anode'
_diffrn_radiation_type MoK\a
_diffrn_radiation_wavelength 0.71073
_diffrn_reflns_av_R_equivalents 0.0399
_diffrn_reflns_av_sigmaI/netI 0.0756
_diffrn_reflns_limit_h_max 16
_diffrn_reflns_limit_h_min -16
_diffrn_reflns_limit_k_max 14
_diffrn_reflns_limit_k_min -16
_diffrn_reflns_limit_l_max 17
_diffrn_reflns_limit_l_min -17
_diffrn_reflns_number 22136
_diffrn_reflns_theta_full 27.91
_diffrn_reflns_theta_max 27.91
_diffrn_reflns_theta_min 1.50
_diffrn_standards_decay_% 0
_diffrn_standards_interval_count 0
_diffrn_standards_interval_time 0
_diffrn_standards_number 0
_exptl_absorpt_coefficient_mu 1.795
_exptl_absorpt_correction_T_max 0.8134
_exptl_absorpt_correction_T_min 0.7154
_exptl_absorpt_correction_type multi-scan
_exptl_absorpt_process_details '(CrystalClear; Rigaku/MSC, 2005)'
_exptl_crystal_colour Colorless
_exptl_crystal_density_diffrn 1.671
_exptl_crystal_density_method 'not measured'
_exptl_crystal_description Prism
_exptl_crystal_F_000 1052
_exptl_crystal_size_max 0.20
_exptl_crystal_size_mid 0.18
_exptl_crystal_size_min 0.12
_refine_diff_density_max 1.073
_refine_diff_density_min -0.958
_refine_ls_extinction_method none
_refine_ls_goodness_of_fit_ref 1.017
_refine_ls_hydrogen_treatment constr
_refine_ls_matrix_type full
_refine_ls_number_parameters 542
_refine_ls_number_reflns 9949
_refine_ls_number_restraints 0
_refine_ls_restrained_S_all 1.017
_refine_ls_R_factor_all 0.0517
_refine_ls_R_factor_gt 0.0379
_refine_ls_shift/su_max 0.005
_refine_ls_shift/su_mean 0.000
_refine_ls_structure_factor_coef Fsqd
_refine_ls_weighting_details 'calc w=1/[\s^2^(Fo^2^)+(0.0180P)^2^+0.0000P] where P=(Fo^2^+2Fc^2^)/3'
_refine_ls_weighting_scheme calc
_refine_ls_wR_factor_gt 0.0632
_refine_ls_wR_factor_ref 0.0676
_reflns_number_gt 7690
_reflns_number_total 9949
_reflns_threshold_expression I>2sigma(I)
_cod_data_source_file im2431.cif
_cod_data_source_block I
_cod_database_code 2237895
_cod_database_fobs_code 2237895

loop_
_symmetry_equiv_pos_as_xyz
'x, y, z'
'-x, -y, -z'

loop_
_atom_site_type_symbol
_atom_site_label
_atom_site_fract_x
_atom_site_fract_y
_atom_site_fract_z
_atom_site_U_iso_or_equiv
_atom_site_adp_type
_atom_site_calc_flag
_atom_site_refinement_flags
_atom_site_occupancy
_atom_site_symmetry_multiplicity
Te Te1 0.691679(15) 0.758534(15) 0.266548(13) 0.01634(5) Uani d . 1 1
Fe Fe1 0.89752(3) 0.77509(3) 0.27611(3) 0.01900(10) Uani d . 1 1
Fe Fe2 0.60360(4) 0.69476(3) 0.42882(3) 0.02299(11) Uani d . 1 1
Fe Fe3 0.64378(3) 0.64786(3) 0.11779(3) 0.01782(10) Uani d . 1 1
P P1 0.00221(6) 0.76504(6) 0.75476(5) 0.01717(17) Uani d . 1 1
O O1 0.88942(18) 0.78268(17) 0.49180(15) 0.0343(6) Uani d . 1 1
O O2 1.13180(19) 0.79072(19) 0.27970(18) 0.0438(6) Uani d . 1 1
O O3 0.93297(18) 0.56280(17) 0.18610(16) 0.0358(6) Uani d . 1 1
O O4 0.87619(18) 0.96158(18) 0.14596(17) 0.0397(6) Uani d . 1 1
O O5 0.7700(2) 0.51627(18) 0.42636(16) 0.0406(6) Uani d . 1 1
O O6 0.65189(19) 0.88384(18) 0.54154(16) 0.0389(6) Uani d . 1 1
O O7 0.5086(2) 0.6040(2) 0.60572(18) 0.0514(7) Uani d . 1 1
O O8 0.3964(2) 0.6788(3) 0.33252(19) 0.0706(10) Uani d . 1 1
O O9 0.42183(19) 0.74524(18) 0.11968(17) 0.0396(6) Uani d . 1 1
O O10 0.60419(18) 0.52660(16) -0.05756(15) 0.0322(6) Uani d . 1 1
O O11 0.81703(19) 0.74332(18) 0.00161(15) 0.0378(6) Uani d . 1 1
O O12 0.68476(19) 0.44626(17) 0.22563(16) 0.0370(6) Uani d . 1 1
C C1 0.8880(2) 0.7808(2) 0.4075(2) 0.0249(7) Uani d . 1 1
C C2 1.0394(3) 0.7854(2) 0.2783(2) 0.0278(7) Uani d . 1 1
C C3 0.9171(2) 0.6449(2) 0.2214(2) 0.0242(7) Uani d . 1 1
C C4 0.8830(2) 0.8892(3) 0.1975(2) 0.0261(7) Uani d . 1 1
C C5 0.7045(3) 0.5864(3) 0.4247(2) 0.0289(8) Uani d . 1 1
C C6 0.6334(3) 0.8114(3) 0.4946(2) 0.0288(8) Uani d . 1 1
C C7 0.5452(3) 0.6398(3) 0.5365(2) 0.0330(8) Uani d . 1 1
C C8 0.4788(3) 0.6861(3) 0.3673(2) 0.0387(9) Uani d . 1 1
C C9 0.5090(3) 0.7069(2) 0.1223(2) 0.0261(7) Uani d . 1 1
C C10 0.6190(2) 0.5735(2) 0.0122(2) 0.0238(7) Uani d . 1 1
C C11 0.7505(3) 0.7075(2) 0.0494(2) 0.0250(7) Uani d . 1 1
C C12 0.6694(2) 0.5273(2) 0.1866(2) 0.0245(7) Uani d . 1 1
C C13 0.6250(2) 0.9165(2) 0.2345(2) 0.0173(6) Uani d . 1 1
C C14 0.6116(3) 0.9927(2) 0.3076(2) 0.0335(8) Uani d . 1 1
H H14 0.6314 0.9749 0.3726 0.040 Uiso calc R 1 1
C C15 0.5699(3) 1.0939(2) 0.2870(2) 0.0327(8) Uani d . 1 1
H H15 0.5621 1.1452 0.3382 0.039 Uiso calc R 1 1
C C16 0.5388(2) 1.1234(2) 0.1926(2) 0.0247(7) Uani d . 1 1
C C17 0.5556(3) 1.0475(2) 0.1210(2) 0.0298(8) Uani d . 1 1
H H17 0.5372 1.0655 0.0556 0.036 Uiso calc R 1 1
C C18 0.5986(3) 0.9451(2) 0.1406(2) 0.0292(8) Uani d . 1 1
H H18 0.6098 0.8946 0.0888 0.035 Uiso calc R 1 1
C C19 0.4883(3) 1.2327(2) 0.1721(2) 0.0365(8) Uani d . 1 1
H H19A 0.4686 1.2373 0.1031 0.055 Uiso calc R 1 1
H H19B 0.5403 1.2862 0.1853 0.055 Uiso calc R 1 1
H H19C 0.4232 1.2460 0.2145 0.055 Uiso calc R 1 1
C C20 -0.0707(2) 0.6535(2) 0.71677(19) 0.0179(6) Uani d . 1 1
C C21 -0.1683(2) 0.6338(2) 0.7639(2) 0.0269(7) Uani d . 1 1
H H21 -0.1978 0.6810 0.8138 0.032 Uiso calc R 1 1
C C22 -0.2239(3) 0.5452(3) 0.7388(2) 0.0307(8) Uani d . 1 1
H H22 -0.2914 0.5325 0.7707 0.037 Uiso calc R 1 1
C C23 -0.1801(3) 0.4762(2) 0.6671(2) 0.0299(8) Uani d . 1 1
H H23 -0.2173 0.4153 0.6503 0.036 Uiso calc R 1 1
C C24 -0.0828(3) 0.4949(2) 0.6195(2) 0.0283(8) Uani d . 1 1
H H24 -0.0536 0.4474 0.5698 0.034 Uiso calc R 1 1
C C25 -0.0275(2) 0.5836(2) 0.6444(2) 0.0236(7) Uani d . 1 1
H H25 0.0397 0.5963 0.6120 0.028 Uiso calc R 1 1
C C26 -0.0972(2) 0.8696(2) 0.7888(2) 0.0183(6) Uani d . 1 1
C C27 -0.1827(2) 0.8945(2) 0.7263(2) 0.0246(7) Uani d . 1 1
H H27 -0.1860 0.8580 0.6656 0.030 Uiso calc R 1 1
C C28 -0.2623(2) 0.9723(2) 0.7529(2) 0.0281(7) Uani d . 1 1
H H28 -0.3203 0.9898 0.7107 0.034 Uiso calc R 1 1
C C29 -0.2568(3) 1.0245(2) 0.8419(2) 0.0287(8) Uani d . 1 1
H H29 -0.3117 1.0776 0.8607 0.034 Uiso calc R 1 1
C C30 -0.1730(3) 1.0004(2) 0.9032(2) 0.0285(8) Uani d . 1 1
H H30 -0.1702 1.0373 0.9637 0.034 Uiso calc R 1 1
C C31 -0.0921(2) 0.9225(2) 0.8776(2) 0.0212(7) Uani d . 1 1
H H31 -0.0343 0.9056 0.9203 0.025 Uiso calc R 1 1
C C32 0.0834(2) 0.7279(2) 0.85719(19) 0.0171(6) Uani d . 1 1
C C33 0.0495(2) 0.6507(2) 0.9234(2) 0.0221(7) Uani d . 1 1
H H33 -0.0150 0.6157 0.9128 0.027 Uiso calc R 1 1
C C34 0.1104(3) 0.6253(2) 1.0050(2) 0.0266(7) Uani d . 1 1
H H34 0.0883 0.5717 1.0494 0.032 Uiso calc R 1 1
C C35 0.2029(2) 0.6774(2) 1.0217(2) 0.0263(7) Uani d . 1 1
H H35 0.2439 0.6606 1.0779 0.032 Uiso calc R 1 1
C C36 0.2357(2) 0.7546(2) 0.9557(2) 0.0234(7) Uani d . 1 1
H H36 0.2994 0.7904 0.9671 0.028 Uiso calc R 1 1
C C37 0.1771(2) 0.7798(2) 0.8741(2) 0.0209(7) Uani d . 1 1
H H37 0.2004 0.8325 0.8293 0.025 Uiso calc R 1 1
C C38 0.0915(2) 0.8065(2) 0.65763(19) 0.0178(6) Uani d . 1 1
C C39 0.1806(2) 0.7382(2) 0.6292(2) 0.0236(7) Uani d . 1 1
H H39 0.1950 0.6730 0.6633 0.028 Uiso calc R 1 1
C C40 0.2480(3) 0.7657(3) 0.5512(2) 0.0289(8) Uani d . 1 1
H H40 0.3077 0.7186 0.5308 0.035 Uiso calc R 1 1
C C41 0.2285(3) 0.8614(3) 0.5029(2) 0.0316(8) Uani d . 1 1
H H41 0.2741 0.8791 0.4484 0.038 Uiso calc R 1 1
C C42 0.1435(3) 0.9315(2) 0.5329(2) 0.0266(7) Uani d . 1 1
H H42 0.1324 0.9987 0.5014 0.032 Uiso calc R 1 1
C C43 0.0741(2) 0.9031(2) 0.6099(2) 0.0219(7) Uani d . 1 1
H H43 0.0144 0.9504 0.6298 0.026 Uiso calc R 1 1

loop_
_atom_site_aniso_label
_atom_site_aniso_U_11
_atom_site_aniso_U_22
_atom_site_aniso_U_33
_atom_site_aniso_U_12
_atom_site_aniso_U_13
_atom_site_aniso_U_23
Te1 0.01614(11) 0.01721(11) 0.01579(10) -0.00058(8) -0.00307(7) -0.00083(7)
Fe1 0.0173(2) 0.0202(2) 0.0198(2) -0.00153(19) -0.00379(18) 0.00052(17)
Fe2 0.0226(3) 0.0266(3) 0.0199(2) -0.0029(2) -0.00044(19) 0.00009(18)
Fe3 0.0196(2) 0.0169(2) 0.0172(2) -0.00067(18) -0.00419(17) -0.00139(17)
P1 0.0166(4) 0.0184(4) 0.0164(4) 0.0003(3) -0.0012(3) -0.0007(3)
O1 0.0375(15) 0.0433(15) 0.0229(13) -0.0049(11) -0.0083(11) -0.0015(10)
O2 0.0220(14) 0.0529(17) 0.0578(17) -0.0086(12) -0.0094(12) 0.0114(13)
O3 0.0358(15) 0.0288(14) 0.0419(15) 0.0091(11) -0.0081(11) -0.0114(11)
O4 0.0329(15) 0.0355(15) 0.0523(16) -0.0102(11) -0.0097(12) 0.0227(12)
O5 0.0505(17) 0.0358(15) 0.0338(14) 0.0138(13) -0.0083(12) -0.0006(11)
O6 0.0508(17) 0.0374(15) 0.0287(13) -0.0038(12) -0.0020(11) -0.0077(11)
O7 0.0589(19) 0.0588(18) 0.0367(15) -0.0127(14) 0.0124(13) 0.0067(13)
O8 0.0275(17) 0.141(3) 0.0466(18) -0.0261(18) -0.0046(14) 0.0042(18)
O9 0.0290(15) 0.0432(16) 0.0461(15) 0.0111(12) -0.0155(11) -0.0121(12)
O10 0.0366(14) 0.0345(14) 0.0261(12) -0.0049(11) -0.0041(10) -0.0121(10)
O11 0.0463(16) 0.0428(15) 0.0258(13) -0.0200(12) 0.0076(12) 0.0010(11)
O12 0.0557(17) 0.0238(14) 0.0312(13) 0.0028(12) -0.0083(12) 0.0037(10)
C1 0.0196(18) 0.0237(18) 0.0317(19) -0.0018(14) -0.0059(14) -0.0020(14)
C2 0.031(2) 0.0255(19) 0.0273(18) -0.0022(15) -0.0034(15) 0.0033(13)
C3 0.0202(18) 0.0293(19) 0.0233(17) 0.0009(14) -0.0052(13) 0.0032(13)
C4 0.0176(17) 0.030(2) 0.0316(18) -0.0047(14) -0.0055(14) -0.0006(14)
C5 0.038(2) 0.028(2) 0.0214(17) -0.0037(16) -0.0011(15) 0.0017(14)
C6 0.030(2) 0.033(2) 0.0238(18) -0.0021(16) -0.0001(14) -0.0022(14)
C7 0.032(2) 0.037(2) 0.0293(19) -0.0058(16) 0.0022(16) 0.0002(15)
C8 0.029(2) 0.061(3) 0.0265(19) -0.0095(19) 0.0018(16) 0.0038(17)
C9 0.030(2) 0.0238(18) 0.0248(17) -0.0021(15) -0.0089(14) -0.0071(13)
C10 0.0209(17) 0.0219(18) 0.0287(18) -0.0015(14) -0.0020(14) 0.0003(13)
C11 0.034(2) 0.0257(18) 0.0162(16) -0.0022(15) -0.0055(14) -0.0057(13)
C12 0.0256(19) 0.0279(19) 0.0201(16) 0.0009(15) -0.0046(13) -0.0074(14)
C13 0.0113(15) 0.0140(16) 0.0261(16) 0.0032(12) -0.0032(12) 0.0011(12)
C14 0.051(2) 0.0256(19) 0.0227(18) 0.0107(17) -0.0064(16) -0.0038(14)
C15 0.049(2) 0.0210(19) 0.0268(18) 0.0114(16) -0.0013(16) -0.0059(14)
C16 0.0188(17) 0.0211(18) 0.0343(19) 0.0000(14) -0.0024(14) 0.0043(14)
C17 0.042(2) 0.0213(18) 0.0274(18) -0.0015(15) -0.0150(15) 0.0055(13)
C18 0.044(2) 0.0194(18) 0.0249(17) -0.0003(15) -0.0115(15) -0.0025(13)
C19 0.038(2) 0.030(2) 0.041(2) 0.0018(16) -0.0048(17) 0.0037(16)
C20 0.0180(16) 0.0189(16) 0.0167(15) 0.0018(13) -0.0057(12) 0.0002(11)
C21 0.0259(19) 0.034(2) 0.0211(17) -0.0023(15) 0.0013(14) -0.0084(14)
C22 0.0251(19) 0.040(2) 0.0285(18) -0.0105(16) -0.0006(14) 0.0002(15)
C23 0.039(2) 0.0277(19) 0.0253(18) -0.0120(16) -0.0103(15) 0.0010(14)
C24 0.036(2) 0.0248(19) 0.0246(17) -0.0032(15) -0.0029(15) -0.0038(13)
C25 0.0254(18) 0.0257(18) 0.0197(16) -0.0021(14) -0.0003(13) 0.0003(13)
C26 0.0179(17) 0.0172(16) 0.0194(15) 0.0015(13) 0.0012(12) 0.0002(12)
C27 0.0257(19) 0.0254(18) 0.0224(17) 0.0015(14) -0.0011(13) -0.0022(13)
C28 0.0179(18) 0.034(2) 0.0315(19) 0.0045(15) -0.0039(14) 0.0028(14)
C29 0.0232(19) 0.0237(18) 0.038(2) 0.0076(14) 0.0042(15) -0.0005(14)
C30 0.033(2) 0.0241(19) 0.0280(18) 0.0014(15) 0.0013(15) -0.0046(14)
C31 0.0183(17) 0.0233(17) 0.0223(16) -0.0017(13) -0.0019(13) -0.0024(12)
C32 0.0167(16) 0.0176(16) 0.0163(15) 0.0040(13) -0.0019(12) -0.0036(11)
C33 0.0204(17) 0.0238(18) 0.0225(16) -0.0020(14) -0.0040(13) 0.0017(13)
C34 0.033(2) 0.0241(18) 0.0227(17) -0.0004(15) -0.0017(14) 0.0064(13)
C35 0.0291(19) 0.0281(19) 0.0216(17) 0.0041(15) -0.0104(14) -0.0010(13)
C36 0.0181(17) 0.0276(19) 0.0247(17) -0.0001(14) -0.0040(13) -0.0046(13)
C37 0.0204(17) 0.0198(17) 0.0224(16) 0.0004(13) -0.0015(13) -0.0015(12)
C38 0.0194(17) 0.0188(16) 0.0153(14) -0.0015(13) -0.0017(12) 0.0004(11)
C39 0.0239(18) 0.0225(18) 0.0242(17) 0.0006(14) 0.0003(13) 0.0017(13)
C40 0.0233(19) 0.031(2) 0.0320(19) 0.0019(15) 0.0075(14) -0.0012(15)
C41 0.035(2) 0.035(2) 0.0251(18) -0.0067(17) 0.0068(15) 0.0031(14)
C42 0.033(2) 0.0200(18) 0.0273(18) -0.0035(15) -0.0027(14) 0.0065(13)
C43 0.0210(17) 0.0195(17) 0.0249(17) 0.0022(13) -0.0038(13) -0.0030(12)

loop_
_atom_type_symbol
_atom_type_description
_atom_type_scat_dispersion_real
_atom_type_scat_dispersion_imag
_atom_type_scat_source
C C 0.0033 0.0016 'International Tables Vol C Tables 4.2.6.8 and 6.1.1.4'
H H 0.0000 0.0000 'International Tables Vol C Tables 4.2.6.8 and 6.1.1.4'
O O 0.0106 0.0060 'International Tables Vol C Tables 4.2.6.8 and 6.1.1.4'
P P 0.1023 0.0942 'International Tables Vol C Tables 4.2.6.8 and 6.1.1.4'
Fe Fe 0.3463 0.8444 'International Tables Vol C Tables 4.2.6.8 and 6.1.1.4'
Te Te -0.5308 1.6751 'International Tables Vol C Tables 4.2.6.8 and 6.1.1.4'

loop_
_geom_angle_atom_site_label_1
_geom_angle_atom_site_label_2
_geom_angle_atom_site_label_3
_geom_angle
C13 Te1 Fe3 103.91(8)
C13 Te1 Fe1 105.46(8)
Fe3 Te1 Fe1 112.05(2)
C13 Te1 Fe2 108.79(8)
Fe3 Te1 Fe2 112.82(4)
Fe1 Te1 Fe2 113.06(3)
C2 Fe1 C4 91.25(14)
C2 Fe1 C1 90.42(14)
C4 Fe1 C1 124.22(14)
C2 Fe1 C3 90.69(14)
C4 Fe1 C3 118.77(14)
C1 Fe1 C3 116.96(14)
C2 Fe1 Te1 178.03(10)
C4 Fe1 Te1 87.96(10)
C1 Fe1 Te1 91.52(10)
C3 Fe1 Te1 88.11(10)
C7 Fe2 C6 90.84(15)
C7 Fe2 C5 89.61(15)
C6 Fe2 C5 117.33(15)
C7 Fe2 C8 90.40(16)
C6 Fe2 C8 121.94(16)
C5 Fe2 C8 120.73(16)
C7 Fe2 Te1 175.13(11)
C6 Fe2 Te1 93.60(10)
C5 Fe2 Te1 86.58(10)
C8 Fe2 Te1 88.95(11)
C10 Fe3 C9 91.86(14)
C10 Fe3 C11 88.46(13)
C9 Fe3 C11 121.47(15)
C10 Fe3 C12 90.79(14)
C9 Fe3 C12 117.38(14)
C11 Fe3 C12 121.14(14)
C10 Fe3 Te1 176.36(10)
C9 Fe3 Te1 90.85(9)
C11 Fe3 Te1 88.05(9)
C12 Fe3 Te1 90.11(10)
C26 P1 C38 111.26(13)
C26 P1 C32 110.38(13)
C38 P1 C32 107.57(14)
C26 P1 C20 106.86(14)
C38 P1 C20 110.75(13)
C32 P1 C20 110.05(13)
O1 C1 Fe1 175.3(3)
O2 C2 Fe1 179.2(3)
O3 C3 Fe1 177.8(3)
O4 C4 Fe1 178.3(3)
O5 C5 Fe2 177.1(3)
O6 C6 Fe2 176.4(3)
O7 C7 Fe2 179.3(4)
O8 C8 Fe2 176.4(3)
O9 C9 Fe3 176.3(3)
O10 C10 Fe3 178.6(3)
O11 C11 Fe3 176.6(3)
O12 C12 Fe3 175.7(3)
C18 C13 C14 118.6(3)
C18 C13 Te1 120.9(2)
C14 C13 Te1 120.5(2)
C15 C14 C13 120.5(3)
C15 C14 H14 119.7
C13 C14 H14 119.7
C14 C15 C16 121.7(3)
C14 C15 H15 119.1
C16 C15 H15 119.1
C17 C16 C15 116.7(3)
C17 C16 C19 122.1(3)
C15 C16 C19 121.2(3)
C16 C17 C18 122.2(3)
C16 C17 H17 118.9
C18 C17 H17 118.9
C13 C18 C17 120.2(3)
C13 C18 H18 119.9
C17 C18 H18 119.9
C16 C19 H19A 109.5
C16 C19 H19B 109.5
H19A C19 H19B 109.5
C16 C19 H19C 109.5
H19A C19 H19C 109.5
H19B C19 H19C 109.5
C21 C20 C25 119.5(3)
C21 C20 P1 119.4(2)
C25 C20 P1 121.0(2)
C20 C21 C22 120.5(3)
C20 C21 H21 119.8
C22 C21 H21 119.8
C23 C22 C21 119.4(3)
C23 C22 H22 120.3
C21 C22 H22 120.3
C24 C23 C22 120.6(3)
C24 C23 H23 119.7
C22 C23 H23 119.7
C23 C24 C25 119.9(3)
C23 C24 H24 120.1
C25 C24 H24 120.1
C20 C25 C24 120.1(3)
C20 C25 H25 120.0
C24 C25 H25 120.0
C31 C26 C27 120.3(3)
C31 C26 P1 120.6(2)
C27 C26 P1 119.1(2)
C28 C27 C26 119.9(3)
C28 C27 H27 120.0
C26 C27 H27 120.0
C27 C28 C29 119.4(3)
C27 C28 H28 120.3
C29 C28 H28 120.3
C30 C29 C28 120.8(3)
C30 C29 H29 119.6
C28 C29 H29 119.6
C29 C30 C31 120.6(3)
C29 C30 H30 119.7
C31 C30 H30 119.7
C26 C31 C30 118.9(3)
C26 C31 H31 120.5
C30 C31 H31 120.5
C37 C32 C33 119.8(3)
C37 C32 P1 120.3(2)
C33 C32 P1 119.9(2)
C34 C33 C32 119.7(3)
C34 C33 H33 120.2
C32 C33 H33 120.2
C35 C34 C33 120.3(3)
C35 C34 H34 119.9
C33 C34 H34 119.9
C34 C35 C36 119.6(3)
C34 C35 H35 120.2
C36 C35 H35 120.2
C37 C36 C35 120.8(3)
C37 C36 H36 119.6
C35 C36 H36 119.6
C36 C37 C32 119.8(3)
C36 C37 H37 120.1
C32 C37 H37 120.1
C43 C38 C39 119.5(3)
C43 C38 P1 122.0(2)
C39 C38 P1 118.5(2)
C40 C39 C38 119.8(3)
C40 C39 H39 120.1
C38 C39 H39 120.1
C41 C40 C39 120.1(3)
C41 C40 H40 119.9
C39 C40 H40 119.9
C42 C41 C40 120.6(3)
C42 C41 H41 119.7
C40 C41 H41 119.7
C41 C42 C43 119.5(3)
C41 C42 H42 120.3
C43 C42 H42 120.3
C38 C43 C42 120.4(3)
C38 C43 H43 119.8
C42 C43 H43 119.8

loop_
_geom_bond_atom_site_label_1
_geom_bond_atom_site_label_2
_geom_bond_distance
Te1 C13 2.148(3)
Te1 Fe3 2.5693(11)
Te1 Fe1 2.5754(14)
Te1 Fe2 2.5780(12)
Fe1 C2 1.769(4)
Fe1 C4 1.790(3)
Fe1 C1 1.791(3)
Fe1 C3 1.797(3)
Fe2 C7 1.770(3)
Fe2 C6 1.784(3)
Fe2 C5 1.786(4)
Fe2 C8 1.792(4)
Fe3 C10 1.765(3)
Fe3 C9 1.780(3)
Fe3 C11 1.790(3)
Fe3 C12 1.794(3)
P1 C26 1.791(3)
P1 C38 1.791(3)
P1 C32 1.791(3)
P1 C20 1.801(3)
O1 C1 1.150(3)
O2 C2 1.150(4)
O3 C3 1.142(3)
O4 C4 1.147(4)
O5 C5 1.158(4)
O6 C6 1.154(3)
O7 C7 1.136(4)
O8 C8 1.148(4)
O9 C9 1.153(4)
O10 C10 1.146(3)
O11 C11 1.145(3)
O12 C12 1.155(3)
C13 C18 1.372(4)
C13 C14 1.382(4)
C14 C15 1.371(4)
C14 H14 0.9500
C15 C16 1.397(4)
C15 H15 0.9500
C16 C17 1.367(4)
C16 C19 1.501(4)
C17 C18 1.389(4)
C17 H17 0.9500
C18 H18 0.9500
C19 H19A 0.9800
C19 H19B 0.9800
C19 H19C 0.9800
C20 C21 1.384(4)
C20 C25 1.391(4)
C21 C22 1.395(4)
C21 H21 0.9500
C22 C23 1.382(4)
C22 H22 0.9500
C23 C24 1.380(4)
C23 H23 0.9500
C24 C25 1.392(4)
C24 H24 0.9500
C25 H25 0.9500
C26 C31 1.388(4)
C26 C27 1.401(4)
C27 C28 1.381(4)
C27 H27 0.9500
C28 C29 1.386(4)
C28 H28 0.9500
C29 C30 1.372(4)
C29 H29 0.9500
C30 C31 1.390(4)
C30 H30 0.9500
C31 H31 0.9500
C32 C37 1.392(4)
C32 C33 1.396(4)
C33 C34 1.390(4)
C33 H33 0.9500
C34 C35 1.380(4)
C34 H34 0.9500
C35 C36 1.391(4)
C35 H35 0.9500
C36 C37 1.373(4)
C36 H36 0.9500
C37 H37 0.9500
C38 C43 1.382(4)
C38 C39 1.397(4)
C39 C40 1.384(4)
C39 H39 0.9500
C40 C41 1.380(4)
C40 H40 0.9500
C41 C42 1.378(4)
C41 H41 0.9500
C42 C43 1.392(4)
C42 H42 0.9500
C43 H43 0.9500

loop_
_geom_torsion_atom_site_label_1
_geom_torsion_atom_site_label_2
_geom_torsion_atom_site_label_3
_geom_torsion_atom_site_label_4
_geom_torsion
C13 Te1 Fe1 C2 -92(3)
Fe3 Te1 Fe1 C2 21(3)
Fe2 Te1 Fe1 C2 150(3)
C13 Te1 Fe1 C4 -25.31(12)
Fe3 Te1 Fe1 C4 87.09(10)
Fe2 Te1 Fe1 C4 -144.06(10)
C13 Te1 Fe1 C1 98.89(12)
Fe3 Te1 Fe1 C1 -148.71(10)
Fe2 Te1 Fe1 C1 -19.86(10)
C13 Te1 Fe1 C3 -144.19(12)
Fe3 Te1 Fe1 C3 -31.79(10)
Fe2 Te1 Fe1 C3 97.06(10)
C13 Te1 Fe2 C7 152.3(14)
Fe3 Te1 Fe2 C7 37.5(14)
Fe1 Te1 Fe2 C7 -90.9(14)
C13 Te1 Fe2 C6 -52.05(14)
Fe3 Te1 Fe2 C6 -166.80(11)
Fe1 Te1 Fe2 C6 64.75(11)
C13 Te1 Fe2 C5 -169.24(13)
Fe3 Te1 Fe2 C5 76.01(11)
Fe1 Te1 Fe2 C5 -52.45(11)
C13 Te1 Fe2 C8 69.89(14)
Fe3 Te1 Fe2 C8 -44.86(12)
Fe1 Te1 Fe2 C8 -173.31(12)
C13 Te1 Fe3 C10 92.7(16)
Fe1 Te1 Fe3 C10 -20.6(16)
Fe2 Te1 Fe3 C10 -149.6(16)
C13 Te1 Fe3 C9 -45.43(13)
Fe1 Te1 Fe3 C9 -158.79(10)
Fe2 Te1 Fe3 C9 72.23(11)
C13 Te1 Fe3 C11 76.03(13)
Fe1 Te1 Fe3 C11 -37.33(10)
Fe2 Te1 Fe3 C11 -166.31(10)
C13 Te1 Fe3 C12 -162.81(12)
Fe1 Te1 Fe3 C12 83.83(10)
Fe2 Te1 Fe3 C12 -45.15(10)
C2 Fe1 C1 O1 -18(3)
C4 Fe1 C1 O1 -110(3)
C3 Fe1 C1 O1 73(3)
Te1 Fe1 C1 O1 161(3)
C4 Fe1 C2 O2 -141(19)
C1 Fe1 C2 O2 95(19)
C3 Fe1 C2 O2 -22(19)
Te1 Fe1 C2 O2 -7E1(2)
C2 Fe1 C3 O3 -11(7)
C4 Fe1 C3 O3 80(7)
C1 Fe1 C3 O3 -102(7)
Te1 Fe1 C3 O3 167(7)
C2 Fe1 C4 O4 35(10)
C1 Fe1 C4 O4 126(10)
C3 Fe1 C4 O4 -57(10)
Te1 Fe1 C4 O4 -143(10)
C7 Fe2 C5 O5 -36(6)
C6 Fe2 C5 O5 55(6)
C8 Fe2 C5 O5 -126(6)
Te1 Fe2 C5 O5 147(6)
C7 Fe2 C6 O6 17(5)
C5 Fe2 C6 O6 -73(5)
C8 Fe2 C6 O6 108(5)
Te1 Fe2 C6 O6 -161(5)
C6 Fe2 C7 O7 -9E1(3)
C5 Fe2 C7 O7 2E1(3)
C8 Fe2 C7 O7 14E1(3)
Te1 Fe2 C7 O7 6E1(3)
C7 Fe2 C8 O8 5(6)
C6 Fe2 C8 O8 -86(6)
C5 Fe2 C8 O8 95(6)
Te1 Fe2 C8 O8 -18E1(10)
C10 Fe3 C9 O9 -36(4)
C11 Fe3 C9 O9 53(4)
C12 Fe3 C9 O9 -128(4)
Te1 Fe3 C9 O9 141(4)
C9 Fe3 C10 O10 108(13)
C11 Fe3 C10 O10 -13(13)
C12 Fe3 C10 O10 -134(13)
Te1 Fe3 C10 O10 -30(14)
C10 Fe3 C11 O11 9(5)
C9 Fe3 C11 O11 -83(5)
C12 Fe3 C11 O11 99(5)
Te1 Fe3 C11 O11 -172(5)
C10 Fe3 C12 O12 1(4)
C9 Fe3 C12 O12 93(4)
C11 Fe3 C12 O12 -88(4)
Te1 Fe3 C12 O12 -176(4)
Fe3 Te1 C13 C18 -18.1(3)
Fe1 Te1 C13 C18 99.9(2)
Fe2 Te1 C13 C18 -138.6(2)
Fe3 Te1 C13 C14 164.4(2)
Fe1 Te1 C13 C14 -77.6(2)
Fe2 Te1 C13 C14 44.0(2)
C18 C13 C14 C15 1.8(5)
Te1 C13 C14 C15 179.4(3)
C13 C14 C15 C16 0.6(5)
C14 C15 C16 C17 -2.3(5)
C14 C15 C16 C19 177.0(3)
C15 C16 C17 C18 1.7(5)
C19 C16 C17 C18 -177.6(3)
C14 C13 C18 C17 -2.4(5)
Te1 C13 C18 C17 -180.0(2)
C16 C17 C18 C13 0.6(5)
C26 P1 C20 C21 -35.4(3)
C38 P1 C20 C21 -156.8(2)
C32 P1 C20 C21 84.4(3)
C26 P1 C20 C25 148.0(2)
C38 P1 C20 C25 26.7(3)
C32 P1 C20 C25 -92.2(3)
C25 C20 C21 C22 -0.5(5)
P1 C20 C21 C22 -177.2(3)
C20 C21 C22 C23 0.8(5)
C21 C22 C23 C24 -0.8(5)
C22 C23 C24 C25 0.6(5)
C21 C20 C25 C24 0.3(5)
P1 C20 C25 C24 176.9(2)
C23 C24 C25 C20 -0.4(5)
C38 P1 C26 C31 -108.6(2)
C32 P1 C26 C31 10.7(3)
C20 P1 C26 C31 130.4(2)
C38 P1 C26 C27 74.0(3)
C32 P1 C26 C27 -166.6(2)
C20 P1 C26 C27 -47.0(3)
C31 C26 C27 C28 0.3(4)
P1 C26 C27 C28 177.6(2)
C26 C27 C28 C29 -0.4(5)
C27 C28 C29 C30 0.5(5)
C28 C29 C30 C31 -0.4(5)
C27 C26 C31 C30 -0.2(4)
P1 C26 C31 C30 -177.5(2)
C29 C30 C31 C26 0.3(4)
C26 P1 C32 C37 -89.0(2)
C38 P1 C32 C37 32.5(3)
C20 P1 C32 C37 153.3(2)
C26 P1 C32 C33 87.4(2)
C38 P1 C32 C33 -151.0(2)
C20 P1 C32 C33 -30.3(3)
C37 C32 C33 C34 -0.9(4)
P1 C32 C33 C34 -177.4(2)
C32 C33 C34 C35 1.3(4)
C33 C34 C35 C36 -0.9(4)
C34 C35 C36 C37 0.1(4)
C35 C36 C37 C32 0.3(4)
C33 C32 C37 C36 0.1(4)
P1 C32 C37 C36 176.6(2)
C26 P1 C38 C43 -7.1(3)
C32 P1 C38 C43 -128.1(2)
C20 P1 C38 C43 111.6(2)
C26 P1 C38 C39 173.5(2)
C32 P1 C38 C39 52.5(3)
C20 P1 C38 C39 -67.8(3)
C43 C38 C39 C40 -2.6(4)
P1 C38 C39 C40 176.8(2)
C38 C39 C40 C41 1.3(5)
C39 C40 C41 C42 1.4(5)
C40 C41 C42 C43 -2.8(5)
C39 C38 C43 C42 1.1(4)
P1 C38 C43 C42 -178.2(2)
C41 C42 C43 C38 1.6(5)
